data_4025089
loop_
_publ_author_name
'David Marcoux'
'S\'ebastien R. Goudreau'
'Andr\'e B. Charette'

_publ_section_title
;
trans-Directing Ability of the Amide Group: Enabling the Enantiocontrol in
the Synthesis of 1,1-Dicarboxy Cyclopropanes. Reaction Development, Scope,
and Synthetic Applications
;
_journal_name_full 'Journal of Organic Chemistry'
_journal_page_first 8939
_journal_page_last 8955
_journal_paper_doi 10.1021/jo902066y
_journal_volume 74
_journal_year 2009
_chemical_compound_source 'Synthesized by the authors. See text'
_chemical_formula_moiety
;
;
_chemical_formula_sum 'C19 H26 N2 O3'
_chemical_formula_weight 330.42
_chemical_name_systematic
; 
 ? 
;
_space_group_IT_number 33
_symmetry_cell_setting orthorhombic
_symmetry_space_group_name_Hall 'P 2c -2n'
_symmetry_space_group_name_H-M 'P n a 21'
_atom_sites_solution_hydrogens geom
_atom_sites_solution_primary direct
_atom_sites_solution_secondary difmap
_audit_creation_method SHELXL-97
_cell_angle_alpha 90
_cell_angle_beta 90
_cell_angle_gamma 90
_cell_formula_units_Z 4
_cell_length_a 11.1535(6)
_cell_length_b 15.5488(8)
_cell_length_c 10.3661(6)
_cell_measurement_reflns_used 5787
_cell_measurement_temperature 150
_cell_measurement_theta_max 66.99
_cell_measurement_theta_min 4.27
_cell_volume 1797.73(17)
_computing_cell_refinement 'SAINT V7.60A(Bruker AXS, 2008)'
_computing_data_collection 'APEX2  (Bruker AXS, 2009)'
_computing_data_reduction 'SAINT V7.60A(Bruker AXS, 2008)'
_computing_molecular_graphics 'SHELXTL v6.12 (Bruker AXS, 2001)'
_computing_publication_material 'UdMX (Maris, 2004)'
_computing_structure_refinement 'SHELXL97 (Sheldrick, 2008)'
_computing_structure_solution 'SHELXS97 (Sheldrick, 2008)'
_diffrn_ambient_temperature 150
_diffrn_detector_area_resol_mean 8.3
_diffrn_measured_fraction_theta_full 0.996
_diffrn_measured_fraction_theta_max 0.996
_diffrn_measurement_device_type 'Bruker Microstar'
_diffrn_measurement_method \w
_diffrn_radiation_monochromator 'Helios optics'
_diffrn_radiation_source 'Rotating Anode'
_diffrn_radiation_type CuK\a
_diffrn_radiation_wavelength 1.54178
_diffrn_reflns_av_R_equivalents 0.052
_diffrn_reflns_av_sigmaI/netI 0.0309
_diffrn_reflns_limit_h_max 13
_diffrn_reflns_limit_h_min -9
_diffrn_reflns_limit_k_max 18
_diffrn_reflns_limit_k_min -18
_diffrn_reflns_limit_l_max 12
_diffrn_reflns_limit_l_min -12
_diffrn_reflns_number 6801
_diffrn_reflns_theta_full 67.49
_diffrn_reflns_theta_max 67.49
_diffrn_reflns_theta_min 4.88
_exptl_absorpt_coefficient_mu 0.664
_exptl_absorpt_correction_T_max 0.9483
_exptl_absorpt_correction_T_min 0.8871
_exptl_absorpt_correction_type multi-scan
_exptl_absorpt_process_details 'Sadabs (Sheldrick, 2008)'
_exptl_crystal_colour Colorless
_exptl_crystal_density_diffrn 1.221
_exptl_crystal_density_method 'not measured'
_exptl_crystal_description Chunk
_exptl_crystal_F_000 712
_exptl_crystal_size_max 0.30
_exptl_crystal_size_mid 0.10
_exptl_crystal_size_min 0.08
_refine_diff_density_max 0.168
_refine_diff_density_min -0.159
_refine_diff_density_rms 0.031
_refine_ls_abs_structure_details 'Friedel Pairs merged'
_refine_ls_abs_structure_Flack 0.07(15)
_refine_ls_extinction_method none
_refine_ls_goodness_of_fit_ref 1.056
_refine_ls_hydrogen_treatment constr
_refine_ls_matrix_type full
_refine_ls_number_parameters 220
_refine_ls_number_reflns 3225
_refine_ls_number_restraints 1
_refine_ls_restrained_S_all 1.056
_refine_ls_R_factor_all 0.0296
_refine_ls_R_factor_gt 0.0295
_refine_ls_shift/su_max 0.001
_refine_ls_shift/su_mean 0.000
_refine_ls_structure_factor_coef Fsqd
_refine_ls_weighting_details 'calc w=1/[\s^2^(Fo^2^)+(0.0528P)^2^+0.2020P] where P=(Fo^2^+2Fc^2^)/3'
_refine_ls_weighting_scheme calc
_refine_ls_wR_factor_gt 0.0820
_refine_ls_wR_factor_ref 0.0820
_reflns_number_gt 3205
_reflns_number_total 3225
_reflns_threshold_expression I>2\s(I)
_cod_data_source_file jo902066y_si_004.cif
_cod_data_source_block cha193
_cod_depositor_comments
;
The following automatic conversions were performed:
'_symmetry_cell_setting' value 'Orthorhombic' changed to 'orthorhombic'
according to '/home/saulius/struct/CIF-dictionaries/cif_core.dic'
dictionary named 'cif_core.dic' version 2.4.1 from
2010-06-29.

'_geom_bond_publ_flag' value 'Y' changed to 'y' according to
'/home/saulius/struct/CIF-dictionaries/cif_core.dic' dictionary named
'cif_core.dic' version 2.4.1 from 2010-06-29 (26
times).

'_geom_angle_publ_flag' value 'Y' changed to 'y' according to
'/home/saulius/struct/CIF-dictionaries/cif_core.dic' dictionary named
'cif_core.dic' version 2.4.1 from 2010-06-29 (39
times).

'_geom_torsion_publ_flag' value 'Y' changed to 'y' according to
'/home/saulius/struct/CIF-dictionaries/cif_core.dic' dictionary named
'cif_core.dic' version 2.4.1 from 2010-06-29 (47 times).

Automatic conversion script
Id: cif_fix_enum 1527 2010-12-29 10:47:43Z saulius 
;
_cod_original_sg_symbol_H-M Pna21
_cod_database_code 4025089

loop_
_symmetry_equiv_pos_as_xyz
'x, y, z'
'-x, -y, z+1/2'
'x+1/2, -y+1/2, z'
'-x+1/2, y+1/2, z+1/2'

loop_
_atom_site_label
_atom_site_type_symbol
_atom_site_fract_x
_atom_site_fract_y
_atom_site_fract_z
_atom_site_U_iso_or_equiv
_atom_site_adp_type
_atom_site_occupancy
_atom_site_symmetry_multiplicity
_atom_site_calc_flag
_atom_site_refinement_flags
_atom_site_disorder_assembly
_atom_site_disorder_group
C1 C 0.96955(11) 0.79576(8) 0.79989(12) 0.0270(3) Uani 1 1 d . . .
C2 C 0.99321(12) 0.80733(8) 0.94475(14) 0.0305(3) Uani 1 1 d . . .
H2 H 1.0766 0.8262 0.9659 0.037 Uiso 1 1 calc R . .
C3 C 0.98570(12) 0.71924(8) 0.88756(13) 0.0323(3) Uani 1 1 d . . .
H3A H 0.9139 0.6843 0.9078 0.039 Uiso 1 1 calc R . .
H3B H 1.0610 0.6860 0.8797 0.039 Uiso 1 1 calc R . .
O11 O 1.17640(8) 0.82435(6) 0.76244(11) 0.0335(2) Uani 1 1 d . . .
C11 C 1.07538(11) 0.81454(7) 0.71330(13) 0.0282(3) Uani 1 1 d . . .
N11 N 1.06073(10) 0.81925(7) 0.58501(11) 0.0320(3) Uani 1 1 d . . .
C12 C 0.95677(13) 0.79337(10) 0.50618(14) 0.0371(3) Uani 1 1 d . . .
H12A H 0.8970 0.8403 0.5007 0.044 Uiso 1 1 calc R . .
H12B H 0.9177 0.7414 0.5421 0.044 Uiso 1 1 calc R . .
C13 C 1.01213(15) 0.77484(11) 0.37467(15) 0.0423(3) Uani 1 1 d . . .
H13A H 1.0417 0.7149 0.3695 0.051 Uiso 1 1 calc R . .
H13B H 0.9536 0.7848 0.3044 0.051 Uiso 1 1 calc R . .
C14 C 1.11490(15) 0.83867(10) 0.36775(16) 0.0446(4) Uani 1 1 d . . .
H14A H 1.0857 0.8969 0.3454 0.053 Uiso 1 1 calc R . .
H14B H 1.1754 0.8206 0.3034 0.053 Uiso 1 1 calc R . .
C15 C 1.16628(13) 0.83659(10) 0.50332(15) 0.0413(3) Uani 1 1 d . . .
H15A H 1.2269 0.7905 0.5122 0.050 Uiso 1 1 calc R . .
H15B H 1.2035 0.8924 0.5260 0.050 Uiso 1 1 calc R . .
N16 N 0.85127(9) 0.81122(7) 0.75440(11) 0.0271(2) Uani 1 1 d . . .
H16 H 0.8025 0.7678 0.7399 0.032 Uiso 1 1 calc R . .
C17 C 0.81376(10) 0.89277(8) 0.73338(12) 0.0273(3) Uani 1 1 d . . .
O17 O 0.87474(8) 0.95642(6) 0.74787(10) 0.0366(2) Uani 1 1 d . . .
O18 O 0.69851(8) 0.89068(6) 0.69037(10) 0.0340(2) Uani 1 1 d . . .
C19 C 0.63556(13) 0.97059(9) 0.66369(15) 0.0382(3) Uani 1 1 d . . .
C191 C 0.61483(16) 1.01840(12) 0.7895(2) 0.0557(4) Uani 1 1 d . . .
H19A H 0.6922 1.0318 0.8295 0.083 Uiso 1 1 calc R . .
H19B H 0.5676 0.9823 0.8480 0.083 Uiso 1 1 calc R . .
H19C H 0.5713 1.0719 0.7721 0.083 Uiso 1 1 calc R . .
C192 C 0.51566(15) 0.93809(12) 0.61035(19) 0.0521(4) Uani 1 1 d . . .
H19D H 0.4759 0.9023 0.6754 0.078 Uiso 1 1 calc R . .
H19E H 0.5300 0.9039 0.5324 0.078 Uiso 1 1 calc R . .
H19F H 0.4644 0.9873 0.5891 0.078 Uiso 1 1 calc R . .
C193 C 0.7005(2) 1.02415(13) 0.5641(2) 0.0635(5) Uani 1 1 d . . .
H19G H 0.7238 0.9876 0.4913 0.095 Uiso 1 1 calc R . .
H19H H 0.7724 1.0495 0.6029 0.095 Uiso 1 1 calc R . .
H19I H 0.6475 1.0701 0.5334 0.095 Uiso 1 1 calc R . .
C21 C 0.89984(11) 0.84296(8) 1.03210(12) 0.0295(3) Uani 1 1 d . . .
C22 C 0.92628(13) 0.91654(9) 1.10343(14) 0.0363(3) Uani 1 1 d . . .
H22 H 1.0019 0.9437 1.0925 0.044 Uiso 1 1 calc R . .
C23 C 0.84475(15) 0.95073(9) 1.18962(15) 0.0426(3) Uani 1 1 d . . .
H23 H 0.8651 1.0004 1.2384 0.051 Uiso 1 1 calc R . .
C24 C 0.73271(14) 0.91243(11) 1.20502(15) 0.0442(3) Uani 1 1 d . . .
H24 H 0.6764 0.9357 1.2642 0.053 Uiso 1 1 calc R . .
C25 C 0.70426(13) 0.84031(10) 1.13351(15) 0.0414(3) Uani 1 1 d . . .
H25 H 0.6277 0.8143 1.1428 0.050 Uiso 1 1 calc R . .
C26 C 0.78676(13) 0.80566(9) 1.04829(15) 0.0352(3) Uani 1 1 d . . .
H26 H 0.7662 0.7558 1.0001 0.042 Uiso 1 1 calc R . .

loop_
_atom_site_aniso_label
_atom_site_aniso_U_11
_atom_site_aniso_U_22
_atom_site_aniso_U_33
_atom_site_aniso_U_23
_atom_site_aniso_U_13
_atom_site_aniso_U_12
C1 0.0250(6) 0.0255(5) 0.0305(6) 0.0023(5) -0.0017(5) 0.0003(5)
C2 0.0272(6) 0.0337(6) 0.0305(6) 0.0033(5) -0.0041(5) 0.0023(5)
C3 0.0342(7) 0.0301(6) 0.0326(7) 0.0055(6) 0.0005(5) 0.0045(5)
O11 0.0247(4) 0.0352(5) 0.0406(5) 0.0025(4) -0.0019(4) 0.0008(4)
C11 0.0247(6) 0.0245(5) 0.0354(7) 0.0023(5) 0.0007(5) 0.0034(4)
N11 0.0265(5) 0.0366(6) 0.0327(6) 0.0039(4) 0.0025(5) 0.0010(4)
C12 0.0334(7) 0.0452(8) 0.0326(7) 0.0020(6) -0.0017(6) 0.0000(6)
C13 0.0494(9) 0.0457(8) 0.0318(7) 0.0007(6) 0.0019(6) -0.0023(6)
C14 0.0526(9) 0.0454(8) 0.0357(7) 0.0041(6) 0.0098(7) -0.0018(7)
C15 0.0340(7) 0.0485(8) 0.0413(8) 0.0063(7) 0.0096(6) -0.0018(6)
N16 0.0237(5) 0.0272(5) 0.0303(5) 0.0020(4) -0.0022(4) -0.0025(4)
C17 0.0266(5) 0.0296(6) 0.0258(6) 0.0033(5) 0.0007(5) 0.0003(5)
O17 0.0338(5) 0.0285(5) 0.0473(6) 0.0031(4) -0.0014(4) -0.0023(4)
O18 0.0299(5) 0.0320(5) 0.0401(5) 0.0022(4) -0.0055(4) 0.0044(4)
C19 0.0391(7) 0.0329(6) 0.0424(8) 0.0022(6) -0.0047(6) 0.0115(5)
C191 0.0486(9) 0.0540(10) 0.0644(11) -0.0204(9) -0.0024(8) 0.0077(7)
C192 0.0488(9) 0.0502(9) 0.0572(11) -0.0048(8) -0.0187(8) 0.0130(7)
C193 0.0701(12) 0.0588(11) 0.0614(11) 0.0254(9) -0.0081(10) 0.0076(9)
C21 0.0305(6) 0.0326(6) 0.0255(6) 0.0037(5) -0.0045(5) 0.0025(5)
C22 0.0366(7) 0.0353(7) 0.0369(7) 0.0012(6) -0.0031(6) -0.0034(5)
C23 0.0505(8) 0.0367(7) 0.0405(8) -0.0063(6) -0.0020(6) 0.0021(6)
C24 0.0441(8) 0.0541(8) 0.0343(7) -0.0037(7) 0.0032(6) 0.0061(7)
C25 0.0352(7) 0.0561(9) 0.0330(7) -0.0011(7) 0.0022(6) -0.0036(6)
C26 0.0357(7) 0.0404(7) 0.0296(6) -0.0025(5) -0.0013(6) -0.0055(6)

loop_
_atom_type_symbol
_atom_type_description
_atom_type_scat_dispersion_real
_atom_type_scat_dispersion_imag
_atom_type_scat_source
C C 0.0181 0.0091 'International Tables Vol C Tables 4.2.6.8 and 6.1.1.4'
H H 0.0000 0.0000 'International Tables Vol C Tables 4.2.6.8 and 6.1.1.4'
N N 0.0311 0.0180 'International Tables Vol C Tables 4.2.6.8 and 6.1.1.4'
O O 0.0492 0.0322 'International Tables Vol C Tables 4.2.6.8 and 6.1.1.4'

loop_
_geom_angle_atom_site_label_1
_geom_angle_atom_site_label_2
_geom_angle_atom_site_label_3
_geom_angle_site_symmetry_1
_geom_angle_site_symmetry_2
_geom_angle_site_symmetry_3
_geom_angle
_geom_angle_publ_flag
N16 C1 C3 . . . 116.37(11) y
N16 C1 C11 . . . 119.68(11) y
C3 C1 C11 . . . 114.66(10) y
N16 C1 C2 . . . 117.65(11) y
C3 C1 C2 . . . 58.83(9) y
C11 C1 C2 . . . 115.09(11) y
C21 C2 C3 . . . 122.93(12) y
C21 C2 C1 . . . 121.26(11) y
C3 C2 C1 . . . 59.67(8) y
C21 C2 H2 . . . 114.1 ?
C3 C2 H2 . . . 114.1 ?
C1 C2 H2 . . . 114.1 ?
C2 C3 C1 . . . 61.50(9) y
C2 C3 H3A . . . 117.6 ?
C1 C3 H3A . . . 117.6 ?
C2 C3 H3B . . . 117.6 ?
C1 C3 H3B . . . 117.6 ?
H3A C3 H3B . . . 114.7 ?
O11 C11 N11 . . . 120.57(12) y
O11 C11 C1 . . . 119.16(12) y
N11 C11 C1 . . . 120.27(12) y
C11 N11 C12 . . . 129.06(12) y
C11 N11 C15 . . . 118.80(12) y
C12 N11 C15 . . . 111.06(11) y
N11 C12 C13 . . . 103.22(11) y
N11 C12 H12A . . . 111.1 ?
C13 C12 H12A . . . 111.1 ?
N11 C12 H12B . . . 111.1 ?
C13 C12 H12B . . . 111.1 ?
H12A C12 H12B . . . 109.1 ?
C14 C13 C12 . . . 102.98(12) y
C14 C13 H13A . . . 111.2 ?
C12 C13 H13A . . . 111.2 ?
C14 C13 H13B . . . 111.2 ?
C12 C13 H13B . . . 111.2 ?
H13A C13 H13B . . . 109.1 ?
C13 C14 C15 . . . 103.14(12) y
C13 C14 H14A . . . 111.1 ?
C15 C14 H14A . . . 111.1 ?
C13 C14 H14B . . . 111.1 ?
C15 C14 H14B . . . 111.1 ?
H14A C14 H14B . . . 109.1 ?
N11 C15 C14 . . . 103.54(12) y
N11 C15 H15A . . . 111.1 ?
C14 C15 H15A . . . 111.1 ?
N11 C15 H15B . . . 111.1 ?
C14 C15 H15B . . . 111.1 ?
H15A C15 H15B . . . 109 ?
C17 N16 C1 . . . 119.93(10) y
C17 N16 H16 . . . 120 ?
C1 N16 H16 . . . 120 ?
O17 C17 N16 . . . 124.94(11) y
O17 C17 O18 . . . 126.23(11) y
N16 C17 O18 . . . 108.8(1) y
C17 O18 C19 . . . 119.87(10) y
O18 C19 C193 . . . 111.68(13) y
O18 C19 C191 . . . 109.18(13) y
C193 C19 C191 . . . 112.94(15) y
O18 C19 C192 . . . 102.01(11) y
C193 C19 C192 . . . 110.70(15) y
C191 C19 C192 . . . 109.77(14) y
C19 C191 H19A . . . 109.5 ?
C19 C191 H19B . . . 109.5 ?
H19A C191 H19B . . . 109.5 ?
C19 C191 H19C . . . 109.5 ?
H19A C191 H19C . . . 109.5 ?
H19B C191 H19C . . . 109.5 ?
C19 C192 H19D . . . 109.5 ?
C19 C192 H19E . . . 109.5 ?
H19D C192 H19E . . . 109.5 ?
C19 C192 H19F . . . 109.5 ?
H19D C192 H19F . . . 109.5 ?
H19E C192 H19F . . . 109.5 ?
C19 C193 H19G . . . 109.5 ?
C19 C193 H19H . . . 109.5 ?
H19G C193 H19H . . . 109.5 ?
C19 C193 H19I . . . 109.5 ?
H19G C193 H19I . . . 109.5 ?
H19H C193 H19I . . . 109.5 ?
C22 C21 C26 . . . 117.88(13) y
C22 C21 C2 . . . 118.73(12) y
C26 C21 C2 . . . 123.38(12) y
C23 C22 C21 . . . 121.32(14) y
C23 C22 H22 . . . 119.3 ?
C21 C22 H22 . . . 119.3 ?
C22 C23 C24 . . . 120.00(14) y
C22 C23 H23 . . . 120 ?
C24 C23 H23 . . . 120 ?
C25 C24 C23 . . . 119.44(14) y
C25 C24 H24 . . . 120.3 ?
C23 C24 H24 . . . 120.3 ?
C24 C25 C26 . . . 120.37(14) y
C24 C25 H25 . . . 119.8 ?
C26 C25 H25 . . . 119.8 ?
C25 C26 C21 . . . 120.97(13) y
C25 C26 H26 . . . 119.5 ?
C21 C26 H26 . . . 119.5 ?

loop_
_geom_bond_atom_site_label_1
_geom_bond_atom_site_label_2
_geom_bond_site_symmetry_1
_geom_bond_site_symmetry_2
_geom_bond_distance
_geom_bond_publ_flag
C1 N16 . . 1.4215(16) y
C1 C3 . . 1.5079(17) y
C1 C11 . . 1.5113(18) y
C1 C2 . . 1.5352(19) y
C2 C21 . . 1.4871(19) y
C2 C3 . . 1.4948(19) y
C2 H2 . . 1 ?
C3 H3a . . 0.99 ?
C3 H3b . . 0.99 ?
O11 C11 . . 1.2459(16) y
C11 N11 . . 1.3419(18) y
N11 C12 . . 1.4745(18) y
N11 C15 . . 1.4750(18) y
C12 C13 . . 1.524(2) y
C12 H12a . . 0.99 ?
C12 H12b . . 0.99 ?
C13 C14 . . 1.518(2) y
C13 H13a . . 0.99 ?
C13 H13b . . 0.99 ?
C14 C15 . . 1.518(2) y
C14 H14a . . 0.99 ?
C14 H14b . . 0.99 ?
C15 H15a . . 0.99 ?
C15 H15b . . 0.99 ?
N16 C17 . . 1.3530(16) y
N16 H16 . . 0.88 ?
C17 O17 . . 1.2101(15) y
C17 O18 . . 1.3610(15) y
O18 C19 . . 1.4537(16) y
C19 C193 . . 1.512(3) y
C19 C191 . . 1.519(2) y
C19 C192 . . 1.533(2) y
C191 H19a . . 0.98 ?
C191 H19b . . 0.98 ?
C191 H19c . . 0.98 ?
C192 H19d . . 0.98 ?
C192 H19e . . 0.98 ?
C192 H19f . . 0.98 ?
C193 H19g . . 0.98 ?
C193 H19h . . 0.98 ?
C193 H19i . . 0.98 ?
C21 C22 . . 1.394(2) y
C21 C26 . . 1.3983(19) y
C22 C23 . . 1.381(2) y
C22 H22 . . 0.95 ?
C23 C24 . . 1.393(2) y
C23 H23 . . 0.95 ?
C24 C25 . . 1.381(2) y
C24 H24 . . 0.95 ?
C25 C26 . . 1.385(2) y
C25 H25 . . 0.95 ?
C26 H26 . . 0.95 ?

loop_
_geom_hbond_atom_site_label_D
_geom_hbond_atom_site_label_H
_geom_hbond_atom_site_label_A
_geom_hbond_distance_DH
_geom_hbond_distance_HA
_geom_hbond_distance_DA
_geom_hbond_angle_DHA
_geom_hbond_site_symmetry_A
N16 H16 O11 0.88 2.02 2.8731(13) 162.6 3_465

loop_
_geom_torsion_atom_site_label_1
_geom_torsion_atom_site_label_2
_geom_torsion_atom_site_label_3
_geom_torsion_atom_site_label_4
_geom_torsion_site_symmetry_1
_geom_torsion_site_symmetry_2
_geom_torsion_site_symmetry_3
_geom_torsion_site_symmetry_4
_geom_torsion
_geom_torsion_publ_flag
N16 C1 C2 C21 . . . . -6.82(18) y
C3 C1 C2 C21 . . . . -112.43(14) y
C11 C1 C2 C21 . . . . 142.78(12) y
N16 C1 C2 C3 . . . . 105.61(13) y
C11 C1 C2 C3 . . . . -104.78(11) y
C21 C2 C3 C1 . . . . 109.71(13) y
N16 C1 C3 C2 . . . . -107.79(13) y
C11 C1 C3 C2 . . . . 105.52(12) y
N16 C1 C11 O11 . . . . 160.01(11) y
C3 C1 C11 O11 . . . . -54.49(15) y
C2 C1 C11 O11 . . . . 11.06(16) y
N16 C1 C11 N11 . . . . -21.01(17) y
C3 C1 C11 N11 . . . . 124.50(13) y
C2 C1 C11 N11 . . . . -169.95(11) y
O11 C11 N11 C12 . . . . 166.71(12) y
C1 C11 N11 C12 . . . . -12.3(2) y
O11 C11 N11 C15 . . . . -0.26(19) y
C1 C11 N11 C15 . . . . -179.22(11) y
C11 N11 C12 C13 . . . . -154.59(13) y
C15 N11 C12 C13 . . . . 13.19(15) y
N11 C12 C13 C14 . . . . -32.79(15) y
C12 C13 C14 C15 . . . . 40.44(15) y
C11 N11 C15 C14 . . . . -179.05(12) y
C12 N11 C15 C14 . . . . 11.76(15) y
C13 C14 C15 N11 . . . . -32.03(15) y
C3 C1 N16 C17 . . . . 147.09(12) y
C11 C1 N16 C17 . . . . -67.98(16) y
C2 C1 N16 C17 . . . . 80.19(15) y
C1 N16 C17 O17 . . . . 1.6(2) y
C1 N16 C17 O18 . . . . 179.93(11) y
O17 C17 O18 C19 . . . . -3.33(19) y
N16 C17 O18 C19 . . . . 178.35(11) y
C17 O18 C19 C193 . . . . 58.07(18) y
C17 O18 C19 C191 . . . . -67.55(17) y
C17 O18 C19 C192 . . . . 176.34(12) y
C3 C2 C21 C22 . . . . 165.66(12) y
C1 C2 C21 C22 . . . . -122.43(13) y
C3 C2 C21 C26 . . . . -13.3(2) y
C1 C2 C21 C26 . . . . 58.61(18) y
C26 C21 C22 C23 . . . . 1.4(2) y
C2 C21 C22 C23 . . . . -177.60(13) y
C21 C22 C23 C24 . . . . -1.1(2) y
C22 C23 C24 C25 . . . . 0.0(2) y
C23 C24 C25 C26 . . . . 0.7(2) y
C24 C25 C26 C21 . . . . -0.4(2) y
C22 C21 C26 C25 . . . . -0.7(2) y
C2 C21 C26 C25 . . . . 178.31(13) y
